data_4109383
loop_
_publ_author_name
'Qiang Li'
'Yongge Wei'
'Jian Hao'
'Yulin Zhu'
'Longsheng Wang'

_publ_contact_author_address
;
Department of Chemistry
Tsinghua University
Beijing 100084
P. R. China
;
_publ_contact_author_email ygwei@pku.edu.cn
_publ_contact_author_name 'Dr Yongge Wei'
_publ_section_title
;
 Unexpected CC Bond Formation via Doubly Dehydrogenative Coupling of Two
 Saturated sp3 C-H Bonds Activated with a Polymolybdate
;
_journal_name_full 'Journal of the American Chemical Society'
_journal_page_first 5810
_journal_page_last 5811
_journal_paper_doi 10.1021/ja070600z
_journal_volume 129
_journal_year 2007
_chemical_formula_sum 'C35 H77 Mo6 N3 O18'
_chemical_formula_weight 1403.64
_chemical_name_systematic
; 
 ? 
;
_space_group_IT_number 2
_symmetry_cell_setting triclinic
_symmetry_space_group_name_Hall '-P 1'
_symmetry_space_group_name_H-M 'P -1'
_atom_sites_solution_hydrogens geom
_atom_sites_solution_primary direct
_atom_sites_solution_secondary difmap
_audit_creation_method SHELXL-97
_cell_angle_alpha 99.53(3)
_cell_angle_beta 93.10(3)
_cell_angle_gamma 96.14(3)
_cell_formula_units_Z 2
_cell_length_a 12.123(2)
_cell_length_b 12.451(3)
_cell_length_c 17.383(4)
_cell_measurement_reflns_used 20427
_cell_measurement_temperature 293(2)
_cell_measurement_theta_max 27.47
_cell_measurement_theta_min 3.03
_cell_volume 2565.9(10)
_computing_cell_refinement 'Rigaku RAPID AUTO Ver2.30'
_computing_data_collection 'Rigaku RAPID AUTO Ver2.30'
_computing_data_reduction 'Rigaku RAPID AUTO Ver2.30'
_computing_molecular_graphics 'Bruker SHELXTL'
_computing_publication_material 'Bruker SHELXTL'
_computing_structure_refinement 'SHELXL-97 (Sheldrick, 1997)'
_computing_structure_solution 'SHELXS-97 (Sheldrick, 1990)'
_diffrn_ambient_temperature 293(2)
_diffrn_detector_area_resol_mean '100x100 micron'
_diffrn_measured_fraction_theta_full 0.987
_diffrn_measured_fraction_theta_max 0.987
_diffrn_measurement_device_type 'Rigaku RAXIS-RAPID'
_diffrn_measurement_method Oscillation
_diffrn_radiation_monochromator graphite
_diffrn_radiation_source 'fine-focus sealed tube'
_diffrn_radiation_type MoK\a
_diffrn_radiation_wavelength 0.71073
_diffrn_reflns_av_R_equivalents 0.0274
_diffrn_reflns_av_sigmaI/netI 0.0378
_diffrn_reflns_limit_h_max 15
_diffrn_reflns_limit_h_min -15
_diffrn_reflns_limit_k_max 16
_diffrn_reflns_limit_k_min -15
_diffrn_reflns_limit_l_max 22
_diffrn_reflns_limit_l_min -22
_diffrn_reflns_number 25367
_diffrn_reflns_theta_full 27.47
_diffrn_reflns_theta_max 27.47
_diffrn_reflns_theta_min 3.02
_exptl_absorpt_coefficient_mu 1.488
_exptl_absorpt_correction_T_max 0.8902
_exptl_absorpt_correction_T_min 0.7551
_exptl_absorpt_correction_type multi-scan
_exptl_crystal_colour 'red brown'
_exptl_crystal_density_diffrn 1.817
_exptl_crystal_description plate
_exptl_crystal_F_000 1408
_exptl_crystal_size_max 0.20
_exptl_crystal_size_mid 0.10
_exptl_crystal_size_min 0.08
_refine_diff_density_max 1.425
_refine_diff_density_min -0.890
_refine_diff_density_rms 0.097
_refine_ls_extinction_method none
_refine_ls_goodness_of_fit_ref 1.080
_refine_ls_hydrogen_treatment constr
_refine_ls_matrix_type full
_refine_ls_number_parameters 559
_refine_ls_number_reflns 11619
_refine_ls_number_restraints 0
_refine_ls_restrained_S_all 1.080
_refine_ls_R_factor_all 0.0469
_refine_ls_R_factor_gt 0.0334
_refine_ls_shift/su_max 0.001
_refine_ls_shift/su_mean 0.000
_refine_ls_structure_factor_coef Fsqd
_refine_ls_weighting_details 'calc w=1/[\s^2^(Fo^2^)+(0.0430P)^2^+1.2568P] where P=(Fo^2^+2Fc^2^)/3'
_refine_ls_weighting_scheme calc
_refine_ls_wR_factor_gt 0.0856
_refine_ls_wR_factor_ref 0.0936
_reflns_number_gt 8849
_reflns_number_total 11619
_reflns_threshold_expression >2sigma(I)
_cod_data_source_file ja070600zsi20070131_093528.cif
_cod_data_source_block Mo12-Pr-Compound-1
_cod_original_cell_volume 2565.8(9)
_cod_database_code 4109383

loop_
_symmetry_equiv_pos_as_xyz
'x, y, z'
'-x, -y, -z'

loop_
_atom_site_label
_atom_site_type_symbol
_atom_site_fract_x
_atom_site_fract_y
_atom_site_fract_z
_atom_site_U_iso_or_equiv
_atom_site_adp_type
_atom_site_occupancy
_atom_site_symmetry_multiplicity
_atom_site_calc_flag
_atom_site_refinement_flags
Mo1 Mo 0.15286(3) 0.07291(3) 0.346721(18) 0.04018(8) Uani 1 1 d .
Mo2 Mo 0.36850(2) 0.25327(3) 0.353178(19) 0.03877(8) Uani 1 1 d .
Mo3 Mo 0.12699(2) 0.29163(2) 0.271197(19) 0.03748(8) Uani 1 1 d .
Mo4 Mo 0.35679(2) 0.01158(2) 0.239680(18) 0.03424(8) Uani 1 1 d .
Mo5 Mo 0.11521(2) 0.04911(2) 0.158491(17) 0.03533(8) Uani 1 1 d .
Mo6 Mo 0.33312(2) 0.23284(3) 0.161796(19) 0.03937(8) Uani 1 1 d .
O1 O 0.24050(15) 0.15032(16) 0.25710(11) 0.0264(4) Uani 1 1 d .
O2 O 0.4616(2) 0.3296(3) 0.42131(19) 0.0651(8) Uani 1 1 d .
O3 O 0.0468(2) 0.3945(2) 0.28040(19) 0.0598(8) Uani 1 1 d .
O4 O 0.4380(2) -0.0910(2) 0.22916(17) 0.0534(7) Uani 1 1 d .
O5 O 0.0238(2) -0.0208(3) 0.08698(17) 0.0566(7) Uani 1 1 d .
O6 O 0.4022(3) 0.2887(3) 0.09407(19) 0.0662(9) Uani 1 1 d .
O7 O 0.0626(2) 0.0074(2) 0.25177(16) 0.0462(6) Uani 1 1 d .
O8 O 0.2605(2) -0.0269(2) 0.31834(15) 0.0444(6) Uani 1 1 d .
O9 O 0.0777(2) 0.2059(2) 0.34435(15) 0.0473(6) Uani 1 1 d .
O10 O 0.2725(2) 0.1724(2) 0.41096(14) 0.0452(6) Uani 1 1 d .
O11 O 0.43620(19) 0.1205(2) 0.32132(15) 0.0434(6) Uani 1 1 d .
O12 O 0.41894(19) 0.2939(2) 0.25644(16) 0.0444(6) Uani 1 1 d .
O13 O 0.2554(2) 0.3486(2) 0.34412(15) 0.0427(6) Uani 1 1 d .
O14 O 0.04843(18) 0.1849(2) 0.18886(15) 0.0443(6) Uani 1 1 d .
O15 O 0.2262(2) 0.3289(2) 0.19181(16) 0.0480(6) Uani 1 1 d .
O16 O 0.40561(18) 0.1000(2) 0.16649(14) 0.0408(6) Uani 1 1 d .
O17 O 0.22959(19) -0.04592(19) 0.16456(14) 0.0394(5) Uani 1 1 d .
O18 O 0.2152(2) 0.1341(2) 0.10298(14) 0.0420(6) Uani 1 1 d .
N1 N 0.0797(3) 0.0166(3) 0.4156(2) 0.0658(11) Uani 1 1 d .
N2 N 0.3232(2) 0.6716(2) 0.38546(17) 0.0374(6) Uani 1 1 d .
N3 N 0.7470(2) 0.1913(2) 0.07408(17) 0.0365(6) Uani 1 1 d .
C1 C 0.0048(7) -0.0276(6) 0.4671(4) 0.132(3) Uani 1 1 d .
C2 C -0.0498(7) -0.1379(5) 0.4345(4) 0.112(3) Uani 1 1 d .
H2A H -0.0938 -0.1646 0.4739 0.134 Uiso 1 1 calc R
H2B H 0.0072 -0.1862 0.4235 0.134 Uiso 1 1 calc R
C3 C -0.1243(6) -0.1456(6) 0.3609(6) 0.134(3) Uani 1 1 d .
H3A H -0.1559 -0.2203 0.3436 0.200 Uiso 1 1 calc R
H3B H -0.0814 -0.1212 0.3208 0.200 Uiso 1 1 calc R
H3C H -0.1828 -0.1002 0.3713 0.200 Uiso 1 1 calc R
C4 C 0.3265(3) 0.5912(3) 0.4431(2) 0.0401(8) Uani 1 1 d .
H4A H 0.3491 0.5234 0.4162 0.048 Uiso 1 1 calc R
H4B H 0.3832 0.6216 0.4849 0.048 Uiso 1 1 calc R
C5 C 0.2188(3) 0.5644(3) 0.4794(2) 0.0493(9) Uani 1 1 d .
H5A H 0.1620 0.5301 0.4387 0.059 Uiso 1 1 calc R
H5B H 0.1941 0.6314 0.5060 0.059 Uiso 1 1 calc R
C6 C 0.2353(4) 0.4869(4) 0.5375(3) 0.0618(12) Uani 1 1 d .
H6A H 0.2647 0.4223 0.5112 0.074 Uiso 1 1 calc R
H6B H 0.2897 0.5232 0.5793 0.074 Uiso 1 1 calc R
C7 C 0.1276(5) 0.4517(5) 0.5728(4) 0.098(2) Uani 1 1 d .
H7A H 0.1422 0.4038 0.6092 0.148 Uiso 1 1 calc R
H7B H 0.0741 0.4139 0.5319 0.148 Uiso 1 1 calc R
H7C H 0.0988 0.5153 0.5997 0.148 Uiso 1 1 calc R
C8 C 0.4372(3) 0.6876(3) 0.3550(2) 0.0458(9) Uani 1 1 d .
H8A H 0.4908 0.7119 0.3996 0.055 Uiso 1 1 calc R
H8B H 0.4381 0.7467 0.3249 0.055 Uiso 1 1 calc R
C9 C 0.4773(4) 0.5899(4) 0.3045(3) 0.0598(11) Uani 1 1 d .
H9A H 0.4777 0.5295 0.3333 0.072 Uiso 1 1 calc R
H9B H 0.4270 0.5661 0.2580 0.072 Uiso 1 1 calc R
C10 C 0.5920(4) 0.6209(5) 0.2815(3) 0.0761(15) Uani 1 1 d .
H10A H 0.6417 0.6430 0.3284 0.091 Uiso 1 1 calc R
H10B H 0.5912 0.6834 0.2549 0.091 Uiso 1 1 calc R
C11 C 0.6366(5) 0.5296(5) 0.2291(4) 0.0929(19) Uani 1 1 d .
H11A H 0.7099 0.5544 0.2161 0.139 Uiso 1 1 calc R
H11B H 0.5885 0.5080 0.1821 0.139 Uiso 1 1 calc R
H11C H 0.6399 0.4682 0.2557 0.139 Uiso 1 1 calc R
C12 C 0.2358(3) 0.6243(3) 0.3196(2) 0.0435(8) Uani 1 1 d .
H12A H 0.1642 0.6173 0.3417 0.052 Uiso 1 1 calc R
H12B H 0.2513 0.5509 0.2981 0.052 Uiso 1 1 calc R
C13 C 0.2257(4) 0.6879(4) 0.2527(2) 0.0575(11) Uani 1 1 d .
H13A H 0.2138 0.7628 0.2732 0.069 Uiso 1 1 calc R
H13B H 0.2945 0.6900 0.2266 0.069 Uiso 1 1 calc R
C14 C 0.1303(4) 0.6354(5) 0.1945(3) 0.0705(14) Uani 1 1 d .
H14A H 0.1378 0.6657 0.1469 0.085 Uiso 1 1 calc R
H14B H 0.1363 0.5575 0.1817 0.085 Uiso 1 1 calc R
C15 C 0.0169(5) 0.6496(8) 0.2213(4) 0.123(3) Uani 1 1 d .
H15A H -0.0383 0.6123 0.1814 0.184 Uiso 1 1 calc R
H15B H 0.0081 0.7263 0.2315 0.184 Uiso 1 1 calc R
H15C H 0.0079 0.6195 0.2683 0.184 Uiso 1 1 calc R
C16 C 0.2938(3) 0.7825(3) 0.4258(2) 0.0432(8) Uani 1 1 d .
H16A H 0.2957 0.8315 0.3878 0.052 Uiso 1 1 calc R
H16B H 0.2178 0.7722 0.4404 0.052 Uiso 1 1 calc R
C17 C 0.3665(3) 0.8398(3) 0.4983(2) 0.0426(8) Uani 1 1 d .
H17A H 0.3550 0.7995 0.5410 0.051 Uiso 1 1 calc R
H17B H 0.4443 0.8424 0.4875 0.051 Uiso 1 1 calc R
C18 C 0.3361(4) 0.9555(3) 0.5210(3) 0.0520(10) Uani 1 1 d .
H18A H 0.3502 0.9951 0.4783 0.062 Uiso 1 1 calc R
H18B H 0.2571 0.9515 0.5282 0.062 Uiso 1 1 calc R
C19 C 0.3992(4) 1.0195(4) 0.5948(3) 0.0589(11) Uani 1 1 d .
H19A H 0.3759 1.0915 0.6054 0.088 Uiso 1 1 calc R
H19B H 0.4775 1.0256 0.5879 0.088 Uiso 1 1 calc R
H19C H 0.3841 0.9821 0.6378 0.088 Uiso 1 1 calc R
C20 C 0.8541(3) 0.1901(3) 0.0320(2) 0.0375(7) Uani 1 1 d .
H20A H 0.8982 0.1386 0.0517 0.045 Uiso 1 1 calc R
H20B H 0.8347 0.1625 -0.0232 0.045 Uiso 1 1 calc R
C21 C 0.9261(3) 0.2988(3) 0.0393(2) 0.0445(8) Uani 1 1 d .
H21A H 0.9457 0.3286 0.0941 0.053 Uiso 1 1 calc R
H21B H 0.8852 0.3504 0.0169 0.053 Uiso 1 1 calc R
C22 C 1.0320(3) 0.2824(3) -0.0035(2) 0.0483(9) Uani 1 1 d .
H22A H 1.0697 0.2271 0.0170 0.058 Uiso 1 1 calc R
H22B H 1.0117 0.2558 -0.0586 0.058 Uiso 1 1 calc R
C23 C 1.1106(4) 0.3867(4) 0.0054(3) 0.0751(15) Uani 1 1 d .
H23A H 1.1756 0.3726 -0.0220 0.113 Uiso 1 1 calc R
H23B H 1.1319 0.4129 0.0598 0.113 Uiso 1 1 calc R
H23C H 1.0744 0.4412 -0.0161 0.113 Uiso 1 1 calc R
C24 C 0.7772(3) 0.2340(3) 0.1612(2) 0.0412(8) Uani 1 1 d .
H24A H 0.8385 0.1972 0.1780 0.049 Uiso 1 1 calc R
H24B H 0.8034 0.3117 0.1678 0.049 Uiso 1 1 calc R
C25 C 0.6831(3) 0.2187(4) 0.2148(2) 0.0520(10) Uani 1 1 d .
H25A H 0.6235 0.2604 0.2021 0.062 Uiso 1 1 calc R
H25B H 0.6533 0.1419 0.2074 0.062 Uiso 1 1 calc R
C26 C 0.7278(4) 0.2580(5) 0.2997(3) 0.0658(13) Uani 1 1 d .
H26A H 0.7665 0.3314 0.3046 0.079 Uiso 1 1 calc R
H26B H 0.6656 0.2620 0.3325 0.079 Uiso 1 1 calc R
C27 C 0.8060(4) 0.1846(5) 0.3291(3) 0.0829(17) Uani 1 1 d .
H27A H 0.8319 0.2140 0.3824 0.124 Uiso 1 1 calc R
H27B H 0.8682 0.1807 0.2973 0.124 Uiso 1 1 calc R
H27C H 0.7674 0.1124 0.3264 0.124 Uiso 1 1 calc R
C28 C 0.6865(3) 0.0745(3) 0.0592(2) 0.0452(8) Uani 1 1 d .
H28A H 0.6137 0.0762 0.0796 0.054 Uiso 1 1 calc R
H28B H 0.6754 0.0489 0.0032 0.054 Uiso 1 1 calc R
C29 C 0.7473(3) -0.0062(3) 0.0957(3) 0.0521(10) Uani 1 1 d .
H29A H 0.7730 0.0261 0.1492 0.063 Uiso 1 1 calc R
H29B H 0.8121 -0.0213 0.0671 0.063 Uiso 1 1 calc R
C30 C 0.6739(4) -0.1126(4) 0.0952(3) 0.0692(13) Uani 1 1 d .
H30A H 0.6064 -0.0967 0.1202 0.083 Uiso 1 1 calc R
H30B H 0.6529 -0.1474 0.0415 0.083 Uiso 1 1 calc R
C31 C 0.7307(5) -0.1906(4) 0.1370(4) 0.0916(18) Uani 1 1 d .
H31A H 0.6813 -0.2567 0.1352 0.137 Uiso 1 1 calc R
H31B H 0.7503 -0.1570 0.1905 0.137 Uiso 1 1 calc R
H31C H 0.7968 -0.2077 0.1119 0.137 Uiso 1 1 calc R
C32 C 0.6717(3) 0.2675(3) 0.0435(2) 0.0477(9) Uani 1 1 d .
H32A H 0.6041 0.2643 0.0708 0.057 Uiso 1 1 calc R
H32B H 0.7085 0.3419 0.0569 0.057 Uiso 1 1 calc R
C33 C 0.6395(3) 0.2443(4) -0.0433(2) 0.0572(11) Uani 1 1 d .
H33A H 0.5996 0.1712 -0.0577 0.069 Uiso 1 1 calc R
H33B H 0.7061 0.2471 -0.0719 0.069 Uiso 1 1 calc R
C34 C 0.5657(3) 0.3290(4) -0.0657(3) 0.0581(11) Uani 1 1 d .
H34A H 0.5377 0.3060 -0.1199 0.070 Uiso 1 1 calc R
H34B H 0.5022 0.3288 -0.0341 0.070 Uiso 1 1 calc R
C35 C 0.6219(5) 0.4431(5) -0.0558(4) 0.0851(17) Uani 1 1 d .
H35A H 0.5700 0.4904 -0.0707 0.128 Uiso 1 1 calc R
H35B H 0.6834 0.4450 -0.0883 0.128 Uiso 1 1 calc R
H35C H 0.6486 0.4675 -0.0021 0.128 Uiso 1 1 calc R

loop_
_atom_site_aniso_label
_atom_site_aniso_U_11
_atom_site_aniso_U_22
_atom_site_aniso_U_33
_atom_site_aniso_U_23
_atom_site_aniso_U_13
_atom_site_aniso_U_12
Mo1 0.04373(16) 0.04458(18) 0.03490(16) 0.01311(14) 0.01624(13) 0.00086(13)
Mo2 0.03444(15) 0.03639(17) 0.04099(17) -0.00197(13) -0.00673(12) 0.00210(12)
Mo3 0.03094(14) 0.03135(16) 0.04957(18) 0.00179(13) 0.00321(13) 0.00892(11)
Mo4 0.03408(14) 0.03139(15) 0.03914(16) 0.00676(12) 0.00424(12) 0.01063(11)
Mo5 0.03003(14) 0.03701(16) 0.03576(16) -0.00063(12) -0.00147(12) 0.00218(11)
Mo6 0.03611(15) 0.04455(18) 0.04280(17) 0.02097(14) 0.01244(13) 0.00326(12)
O1 0.0270(10) 0.0252(10) 0.0276(10) 0.0058(9) 0.0049(8) 0.0020(8)
O2 0.0518(16) 0.062(2) 0.070(2) -0.0103(16) -0.0238(15) 0.0051(14)
O3 0.0492(15) 0.0482(17) 0.081(2) -0.0031(15) 0.0035(15) 0.0222(13)
O4 0.0529(15) 0.0452(16) 0.0618(18) 0.0011(14) -0.0044(13) 0.0215(12)
O5 0.0419(14) 0.0647(19) 0.0551(17) -0.0107(14) -0.0091(12) 0.0078(13)
O6 0.0664(18) 0.073(2) 0.070(2) 0.0378(18) 0.0307(16) 0.0028(16)
O7 0.0399(13) 0.0439(15) 0.0512(15) 0.0062(12) 0.0119(12) -0.0125(11)
O8 0.0613(16) 0.0340(13) 0.0424(14) 0.0171(11) 0.0100(12) 0.0071(11)
O9 0.0385(13) 0.0574(17) 0.0483(15) 0.0062(13) 0.0202(12) 0.0115(11)
O10 0.0586(15) 0.0489(15) 0.0277(12) 0.0042(11) 0.0032(11) 0.0080(12)
O11 0.0383(12) 0.0463(15) 0.0457(14) 0.0056(12) -0.0062(11) 0.0130(11)
O12 0.0334(12) 0.0363(13) 0.0611(16) 0.0069(12) 0.0053(11) -0.0048(10)
O13 0.0405(12) 0.0336(13) 0.0505(15) -0.0034(11) 0.0004(11) 0.0058(10)
O14 0.0299(11) 0.0523(16) 0.0494(15) 0.0049(12) -0.0050(11) 0.0086(10)
O15 0.0493(14) 0.0429(15) 0.0606(17) 0.0278(13) 0.0103(13) 0.0129(11)
O16 0.0332(11) 0.0461(14) 0.0461(14) 0.0096(12) 0.0149(11) 0.0092(10)
O17 0.0409(12) 0.0320(13) 0.0416(13) -0.0044(10) 0.0024(11) 0.0050(10)
O18 0.0441(13) 0.0525(15) 0.0300(12) 0.0078(11) 0.0018(10) 0.0081(11)
N1 0.079(2) 0.069(2) 0.050(2) 0.0156(19) 0.0320(19) -0.012(2)
N2 0.0461(15) 0.0253(14) 0.0393(16) 0.0058(12) -0.0036(13) -0.0004(12)
N3 0.0296(13) 0.0409(16) 0.0369(15) -0.0011(13) 0.0010(11) 0.0068(11)
C1 0.188(7) 0.106(5) 0.080(4) -0.012(3) 0.090(5) -0.072(5)
C2 0.160(6) 0.086(4) 0.075(4) -0.008(3) 0.068(4) -0.049(4)
C3 0.083(4) 0.102(6) 0.198(10) -0.009(6) -0.009(5) -0.003(4)
C4 0.0485(19) 0.0278(17) 0.0422(19) 0.0068(15) -0.0081(16) 0.0016(14)
C5 0.057(2) 0.044(2) 0.049(2) 0.0134(18) 0.0036(19) 0.0049(17)
C6 0.089(3) 0.053(3) 0.046(2) 0.016(2) 0.014(2) 0.009(2)
C7 0.113(5) 0.099(5) 0.094(4) 0.049(4) 0.032(4) 0.000(4)
C8 0.048(2) 0.039(2) 0.048(2) 0.0077(17) -0.0013(17) -0.0043(16)
C9 0.061(3) 0.048(2) 0.069(3) 0.009(2) 0.009(2) 0.0021(19)
C10 0.067(3) 0.078(3) 0.089(4) 0.025(3) 0.026(3) 0.011(3)
C11 0.087(4) 0.089(4) 0.105(5) 0.002(4) 0.035(4) 0.029(3)
C12 0.052(2) 0.0376(19) 0.0366(19) 0.0056(16) -0.0083(16) -0.0058(16)
C13 0.074(3) 0.055(2) 0.041(2) 0.0151(19) -0.010(2) -0.005(2)
C14 0.068(3) 0.101(4) 0.043(2) 0.023(3) -0.009(2) 0.001(3)
C15 0.070(4) 0.224(9) 0.095(5) 0.080(6) 0.006(3) 0.031(5)
C16 0.052(2) 0.0291(17) 0.047(2) 0.0063(16) -0.0046(17) 0.0043(15)
C17 0.054(2) 0.0322(18) 0.0413(19) 0.0058(16) 0.0020(17) 0.0067(15)
C18 0.060(2) 0.039(2) 0.057(2) 0.0043(19) -0.002(2) 0.0110(17)
C19 0.057(2) 0.052(3) 0.065(3) 0.006(2) 0.001(2) 0.0049(19)
C20 0.0304(15) 0.0404(19) 0.0399(19) 0.0012(15) 0.0036(14) 0.0044(13)
C21 0.0433(18) 0.041(2) 0.048(2) 0.0034(17) 0.0073(17) 0.0029(15)
C22 0.0421(19) 0.049(2) 0.055(2) 0.0147(19) 0.0090(18) 0.0001(16)
C23 0.065(3) 0.064(3) 0.092(4) 0.010(3) 0.023(3) -0.012(2)
C24 0.0337(16) 0.047(2) 0.0384(19) -0.0042(16) 0.0028(15) 0.0044(15)
C25 0.0348(18) 0.072(3) 0.046(2) -0.002(2) 0.0085(16) 0.0131(18)
C26 0.059(3) 0.094(4) 0.043(2) 0.006(2) 0.010(2) 0.010(2)
C27 0.054(3) 0.141(5) 0.067(3) 0.044(4) 0.015(2) 0.022(3)
C28 0.0357(17) 0.045(2) 0.050(2) 0.0010(18) 0.0008(16) -0.0012(15)
C29 0.0416(19) 0.045(2) 0.066(3) 0.003(2) 0.0042(19) -0.0002(16)
C30 0.070(3) 0.061(3) 0.075(3) 0.018(3) 0.014(3) -0.012(2)
C31 0.098(4) 0.061(3) 0.121(5) 0.030(3) 0.023(4) -0.001(3)
C32 0.0364(18) 0.057(2) 0.051(2) 0.0068(19) 0.0032(16) 0.0169(16)
C33 0.052(2) 0.071(3) 0.050(2) 0.010(2) -0.0008(19) 0.015(2)
C34 0.047(2) 0.072(3) 0.059(3) 0.016(2) 0.0008(19) 0.013(2)
C35 0.078(3) 0.074(4) 0.108(5) 0.029(3) 0.008(3) 0.010(3)

loop_
_atom_type_symbol
_atom_type_description
_atom_type_scat_dispersion_real
_atom_type_scat_dispersion_imag
_atom_type_scat_source
C C 0.0033 0.0016 'International Tables Vol C Tables 4.2.6.8 and 6.1.1.4'
H H 0.0000 0.0000 'International Tables Vol C Tables 4.2.6.8 and 6.1.1.4'
N N 0.0061 0.0033 'International Tables Vol C Tables 4.2.6.8 and 6.1.1.4'
O O 0.0106 0.0060 'International Tables Vol C Tables 4.2.6.8 and 6.1.1.4'
Mo Mo -1.6832 0.6857 'International Tables Vol C Tables 4.2.6.8 and 6.1.1.4'

loop_
_geom_angle_atom_site_label_1
_geom_angle_atom_site_label_2
_geom_angle_atom_site_label_3
_geom_angle
_geom_angle_site_symmetry_1
N1 Mo1 O8 104.23(16) .
N1 Mo1 O7 100.91(16) .
O8 Mo1 O7 89.24(12) .
N1 Mo1 O10 102.74(16) .
O8 Mo1 O10 88.29(12) .
O7 Mo1 O10 156.11(10) .
N1 Mo1 O9 99.95(16) .
O8 Mo1 O9 155.80(10) .
O7 Mo1 O9 87.13(12) .
O10 Mo1 O9 85.46(12) .
N1 Mo1 O1 177.24(16) .
O8 Mo1 O1 78.40(9) .
O7 Mo1 O1 78.15(9) .
O10 Mo1 O1 78.07(9) .
O9 Mo1 O1 77.44(9) .
O2 Mo2 O10 104.33(14) .
O2 Mo2 O13 102.87(13) .
O10 Mo2 O13 88.67(11) .
O2 Mo2 O11 104.06(13) .
O10 Mo2 O11 87.84(11) .
O13 Mo2 O11 152.88(10) .
O2 Mo2 O12 102.62(14) .
O10 Mo2 O12 153.04(11) .
O13 Mo2 O12 86.21(11) .
O11 Mo2 O12 84.82(11) .
O2 Mo2 O1 178.77(13) .
O10 Mo2 O1 76.81(9) .
O13 Mo2 O1 76.62(9) .
O11 Mo2 O1 76.39(9) .
O12 Mo2 O1 76.26(9) .
O3 Mo3 O9 104.36(14) .
O3 Mo3 O14 103.31(13) .
O9 Mo3 O14 89.67(12) .
O3 Mo3 O13 103.73(13) .
O9 Mo3 O13 87.53(12) .
O14 Mo3 O13 152.66(10) .
O3 Mo3 O15 102.55(13) .
O9 Mo3 O15 153.02(10) .
O14 Mo3 O15 86.04(12) .
O13 Mo3 O15 84.25(12) .
O3 Mo3 O1 179.00(12) .
O9 Mo3 O1 76.62(9) .
O14 Mo3 O1 76.85(9) .
O13 Mo3 O1 76.04(9) .
O15 Mo3 O1 76.47(9) .
O4 Mo4 O16 104.28(13) .
O4 Mo4 O11 103.89(12) .
O16 Mo4 O11 88.32(11) .
O4 Mo4 O8 102.52(13) .
O16 Mo4 O8 153.15(10) .
O11 Mo4 O8 86.77(11) .
O4 Mo4 O17 103.03(12) .
O16 Mo4 O17 86.75(11) .
O11 Mo4 O17 153.03(10) .
O8 Mo4 O17 85.78(11) .
O4 Mo4 O1 177.98(11) .
O16 Mo4 O1 77.71(8) .
O11 Mo4 O1 76.36(9) .
O8 Mo4 O1 75.48(9) .
O17 Mo4 O1 76.68(9) .
O5 Mo5 O7 104.44(13) .
O5 Mo5 O18 102.95(13) .
O7 Mo5 O18 152.53(11) .
O5 Mo5 O17 103.91(13) .
O7 Mo5 O17 88.34(11) .
O18 Mo5 O17 87.19(11) .
O5 Mo5 O14 102.37(13) .
O7 Mo5 O14 86.22(12) .
O18 Mo5 O14 85.89(11) .
O17 Mo5 O14 153.69(10) .
O5 Mo5 O1 178.53(12) .
O7 Mo5 O1 76.14(9) .
O18 Mo5 O1 76.43(9) .
O17 Mo5 O1 77.42(9) .
O14 Mo5 O1 76.28(9) .
O6 Mo6 O15 104.76(14) .
O6 Mo6 O12 103.28(14) .
O15 Mo6 O12 88.61(12) .
O6 Mo6 O18 104.40(14) .
O15 Mo6 O18 87.82(12) .
O12 Mo6 O18 152.09(10) .
O6 Mo6 O16 102.38(13) .
O15 Mo6 O16 152.85(10) .
O12 Mo6 O16 85.98(11) .
O18 Mo6 O16 84.69(11) .
O6 Mo6 O1 178.14(12) .
O15 Mo6 O1 77.07(9) .
O12 Mo6 O1 76.31(9) .
O18 Mo6 O1 75.91(9) .
O16 Mo6 O1 75.80(8) .
Mo1 O1 Mo2 90.84(7) .
Mo1 O1 Mo5 90.68(7) .
Mo2 O1 Mo5 178.48(9) .
Mo1 O1 Mo4 91.04(7) .
Mo2 O1 Mo4 89.99(7) .
Mo5 O1 Mo4 89.82(7) .
Mo1 O1 Mo3 90.87(7) .
Mo2 O1 Mo3 90.09(7) .
Mo5 O1 Mo3 90.04(7) .
Mo4 O1 Mo3 178.08(9) .
Mo1 O1 Mo6 179.82(11) .
Mo2 O1 Mo6 89.24(7) .
Mo5 O1 Mo6 89.25(7) .
Mo4 O1 Mo6 89.12(7) .
Mo3 O1 Mo6 88.97(7) .
Mo5 O7 Mo1 114.95(11) .
Mo1 O8 Mo4 115.08(11) .
Mo3 O9 Mo1 115.02(11) .
Mo2 O10 Mo1 114.28(12) .
Mo4 O11 Mo2 117.24(12) .
Mo6 O12 Mo2 118.09(11) .
Mo2 O13 Mo3 117.19(12) .
Mo3 O14 Mo5 116.81(12) .
Mo6 O15 Mo3 117.49(12) .
Mo4 O16 Mo6 117.34(11) .
Mo5 O17 Mo4 116.02(12) .
Mo6 O18 Mo5 118.41(12) .
C1 N1 Mo1 171.9(5) .
C8 N2 C12 111.1(3) .
C8 N2 C16 108.9(3) .
C12 N2 C16 109.1(3) .
C8 N2 C4 108.2(3) .
C12 N2 C4 108.7(2) .
C16 N2 C4 110.8(3) .
C32 N3 C20 110.9(3) .
C32 N3 C24 108.1(3) .
C20 N3 C24 108.5(2) .
C32 N3 C28 109.0(3) .
C20 N3 C28 108.2(3) .
C24 N3 C28 112.1(3) .
C1 C1 N1 119.0(7) 2_556
C1 C1 C2 127.7(7) 2_556
N1 C1 C2 113.2(4) .
C1 C2 C3 115.2(7) .
C5 C4 N2 115.8(3) .
C4 C5 C6 110.1(3) .
C7 C6 C5 112.5(4) .
N2 C8 C9 117.6(3) .
C10 C9 C8 109.8(4) .
C9 C10 C11 113.3(5) .
N2 C12 C13 116.9(3) .
C14 C13 C12 110.8(3) .
C15 C14 C13 115.3(5) .
C17 C16 N2 117.4(3) .
C18 C17 C16 109.0(3) .
C19 C18 C17 114.1(3) .
C21 C20 N3 116.3(3) .
C20 C21 C22 109.6(3) .
C23 C22 C21 112.4(4) .
C25 C24 N3 115.5(3) .
C26 C25 C24 109.3(3) .
C27 C26 C25 113.4(4) .
C29 C28 N3 113.9(3) .
C28 C29 C30 111.8(3) .
C31 C30 C29 112.3(4) .
C33 C32 N3 116.4(3) .
C32 C33 C34 110.5(4) .
C35 C34 C33 114.9(4) .

loop_
_geom_bond_atom_site_label_1
_geom_bond_atom_site_label_2
_geom_bond_distance
_geom_bond_site_symmetry_2
Mo1 N1 1.724(3) .
Mo1 O8 1.925(3) .
Mo1 O7 1.938(3) .
Mo1 O10 1.966(3) .
Mo1 O9 1.979(3) .
Mo1 O1 2.2229(19) .
Mo2 O2 1.683(3) .
Mo2 O10 1.895(3) .
Mo2 O13 1.923(2) .
Mo2 O11 1.936(3) .
Mo2 O12 1.945(3) .
Mo2 O1 2.329(2) .
Mo3 O3 1.681(3) .
Mo3 O9 1.873(3) .
Mo3 O14 1.917(3) .
Mo3 O13 1.945(3) .
Mo3 O15 1.959(3) .
Mo3 O1 2.337(2) .
Mo4 O4 1.687(3) .
Mo4 O16 1.894(2) .
Mo4 O11 1.928(3) .
Mo4 O8 1.931(2) .
Mo4 O17 1.957(2) .
Mo4 O1 2.336(2) .
Mo5 O5 1.678(3) .
Mo5 O7 1.904(3) .
Mo5 O18 1.926(2) .
Mo5 O17 1.926(2) .
Mo5 O14 1.958(3) .
Mo5 O1 2.330(2) .
Mo6 O6 1.680(3) .
Mo6 O15 1.892(3) .
Mo6 O12 1.897(3) .
Mo6 O18 1.910(3) .
Mo6 O16 1.965(2) .
Mo6 O1 2.3619(19) .
N1 C1 1.440(6) .
N2 C8 1.512(5) .
N2 C12 1.513(4) .
N2 C16 1.529(4) .
N2 C4 1.531(4) .
N3 C32 1.522(4) .
N3 C20 1.525(4) .
N3 C24 1.530(4) .
N3 C28 1.532(5) .
C1 C1 1.250(11) 2_556
C1 C2 1.467(8) .
C2 C3 1.509(10) .
C4 C5 1.508(5) .
C5 C6 1.528(5) .
C6 C7 1.525(7) .
C8 C9 1.519(6) .
C9 C10 1.497(6) .
C10 C11 1.501(7) .
C12 C13 1.519(5) .
C13 C14 1.511(6) .
C14 C15 1.494(7) .
C16 C17 1.523(5) .
C17 C18 1.519(5) .
C18 C19 1.513(6) .
C20 C21 1.512(5) .
C21 C22 1.534(5) .
C22 C23 1.507(6) .
C24 C25 1.529(5) .
C25 C26 1.526(6) .
C26 C27 1.511(7) .
C28 C29 1.508(5) .
C29 C30 1.514(5) .
C30 C31 1.505(7) .
C32 C33 1.510(6) .
C33 C34 1.537(6) .
C34 C35 1.487(7) .
